data_4310334
loop_
_publ_author_name
'Juan A. Casares'
'Pablo Espinet'
'Jos\'e M. Mart\'in-Alvarez'
'Ver\'onica Santos'

_publ_section_title
;
 Anionic Platinum Complexes with 2-Pyridylphosphines as Ligands for
 Rhodium: Synthesis of Zwitterionic Pt-Rh Organometallic Compounds
;
_journal_name_full 'Inorganic Chemistry'
_journal_page_first 189
_journal_page_last 197
_journal_paper_doi 10.1021/ic034863f
_journal_volume 43
_journal_year 2004
_chemical_formula_sum 'C48 H25 D12 F15 N2 O2 P Pt Rh'
_chemical_formula_weight 1299.84
_chemical_name_systematic
; 
 ? 
;
_space_group_IT_number 61
_symmetry_cell_setting orthorhombic
_symmetry_space_group_name_Hall '-P 2ac 2ab'
_symmetry_space_group_name_H-M 'P b c a'
_atom_sites_solution_hydrogens geom
_atom_sites_solution_primary direct
_atom_sites_solution_secondary difmap
_audit_creation_method SHELXL-97
_cell_angle_alpha 90.00
_cell_angle_beta 90.00
_cell_angle_gamma 90.00
_cell_formula_units_Z 8
_cell_length_a 20.766(4)
_cell_length_b 17.801(3)
_cell_length_c 25.945(5)
_cell_measurement_temperature 298(2)
_cell_volume 9591(3)
_computing_cell_refinement 'Bruker SMART'
_computing_data_collection 'Bruker SMART'
_computing_data_reduction 'Bruker SHELXTL'
_computing_molecular_graphics 'Bruker SHELXTL'
_computing_publication_material 'Bruker SHELXTL'
_computing_structure_refinement 'SHELXL-97 (Sheldrick, 1997)'
_computing_structure_solution 'SHELXS-97 (Sheldrick, 1990)'
_diffrn_ambient_temperature 298(2)
_diffrn_measured_fraction_theta_full 0.999
_diffrn_measured_fraction_theta_max 0.999
_diffrn_measurement_device_type 'CCD area detector'
_diffrn_measurement_method 'phi and omega scans'
_diffrn_radiation_monochromator graphite
_diffrn_radiation_source 'fine-focus sealed tube'
_diffrn_radiation_type MoK\a
_diffrn_radiation_wavelength 0.71073
_diffrn_reflns_av_R_equivalents 0.1352
_diffrn_reflns_av_sigmaI/netI 0.0775
_diffrn_reflns_limit_h_max 23
_diffrn_reflns_limit_h_min 0
_diffrn_reflns_limit_k_max 19
_diffrn_reflns_limit_k_min 0
_diffrn_reflns_limit_l_max 28
_diffrn_reflns_limit_l_min 0
_diffrn_reflns_number 45162
_diffrn_reflns_theta_full 23.27
_diffrn_reflns_theta_max 23.27
_diffrn_reflns_theta_min 1.57
_exptl_absorpt_coefficient_mu 3.391
_exptl_absorpt_correction_T_max 1.000000
_exptl_absorpt_correction_T_min 0.852165
_exptl_absorpt_correction_type SADABS
_exptl_crystal_colour ORANGE
_exptl_crystal_density_diffrn 1.800
_exptl_crystal_density_method 'not measured'
_exptl_crystal_description PRISM
_exptl_crystal_F_000 5024
_exptl_crystal_size_max 0.12
_exptl_crystal_size_mid 0.08
_exptl_crystal_size_min 0.04
_refine_diff_density_max 0.605
_refine_diff_density_min -0.543
_refine_diff_density_rms 0.113
_refine_ls_extinction_method none
_refine_ls_goodness_of_fit_ref 1.012
_refine_ls_hydrogen_treatment mixed
_refine_ls_matrix_type full
_refine_ls_number_parameters 688
_refine_ls_number_reflns 6880
_refine_ls_number_restraints 0
_refine_ls_restrained_S_all 1.012
_refine_ls_R_factor_all 0.1079
_refine_ls_R_factor_gt 0.0411
_refine_ls_shift/su_max 0.002
_refine_ls_shift/su_mean 0.000
_refine_ls_structure_factor_coef Fsqd
_refine_ls_weighting_details 'calc w=1/[\s^2^(Fo^2^)+(0.0351P)^2^+16.4536P] where P=(Fo^2^+2Fc^2^)/3'
_refine_ls_weighting_scheme calc
_refine_ls_wR_factor_gt 0.0761
_refine_ls_wR_factor_ref 0.1013
_reflns_number_gt 3948
_reflns_number_total 6880
_reflns_threshold_expression >2sigma(I)
_cod_data_source_file ic034863fsi20030721_013241_2.cif
_cod_data_source_block 5E.2_(CD3)2CO
_cod_depositor_comments
;
The following automatic conversions were performed:
'_symmetry_cell_setting' value 'Orthorhombic' changed to 'orthorhombic'
according to '/home/saulius/struct/CIF-dictionaries/cif_core.dic'
dictionary named 'cif_core.dic' version 2.4.1 from 2010-06-29.

Automatic conversion script
Id: cif_fix_enum 1527 2010-12-29 10:47:43Z saulius 
;
_cod_database_code 4310334

loop_
_symmetry_equiv_pos_as_xyz
'x, y, z'
'-x+1/2, -y, z+1/2'
'-x, y+1/2, -z+1/2'
'x+1/2, -y+1/2, -z'
'-x, -y, -z'
'x-1/2, y, -z-1/2'
'x, -y-1/2, z-1/2'
'-x-1/2, y-1/2, z'

loop_
_atom_site_label
_atom_site_type_symbol
_atom_site_fract_x
_atom_site_fract_y
_atom_site_fract_z
_atom_site_U_iso_or_equiv
_atom_site_adp_type
_atom_site_occupancy
_atom_site_symmetry_multiplicity
_atom_site_calc_flag
_atom_site_refinement_flags
_atom_site_disorder_assembly
_atom_site_disorder_group
Rh1 Rh 0.88433(4) 0.41148(4) 0.35154(3) 0.0600(2) Uani 1 1 d . . .
C1 C 0.8864(13) 0.3388(11) 0.4168(8) 0.129(7) Uani 1 1 d . . .
H1 H 0.899(10) 0.306(10) 0.413(8) 0.155 Uiso 1 1 d . . .
C2 C 0.8249(8) 0.3628(9) 0.4103(5) 0.093(5) Uani 1 1 d . . .
H2 H 0.801(7) 0.348(8) 0.391(5) 0.111 Uiso 1 1 d . . .
C3 C 0.9263(13) 0.4879(15) 0.4034(7) 0.150(10) Uani 1 1 d . . .
H3 H 0.949(9) 0.499(11) 0.385(7) 0.181 Uiso 1 1 d . . .
C4 C 0.8669(12) 0.5070(9) 0.3996(6) 0.112(6) Uani 1 1 d . . .
H4 H 0.856(6) 0.554(7) 0.378(5) 0.134 Uiso 1 1 d . . .
C5 C 0.8160(11) 0.4955(10) 0.4395(8) 0.132(8) Uani 1 1 d . . .
H5A H 0.840(8) 0.471(10) 0.467(6) 0.158 Uiso 1 1 d . . .
H5B H 0.797(8) 0.534(9) 0.438(6) 0.158 Uiso 1 1 d . . .
C6 C 0.7905(10) 0.4186(10) 0.4429(7) 0.134(7) Uani 1 1 d . . .
H6A H 0.754(7) 0.457(9) 0.418(5) 0.161 Uiso 1 1 d . . .
H6B H 0.775(7) 0.388(8) 0.470(5) 0.161 Uiso 1 1 d . . .
C7 C 0.9550(17) 0.441(3) 0.4479(15) 0.225(18) Uani 1 1 d . . .
H7A H 0.998(11) 0.462(15) 0.446(11) 0.270 Uiso 1 1 d . . .
H7B H 0.959(16) 0.469(17) 0.467(10) 0.270 Uiso 1 1 d . . .
C8 C 0.9298(14) 0.3710(19) 0.4592(8) 0.171(11) Uani 1 1 d . . .
H8A H 0.897(7) 0.394(9) 0.500(6) 0.205 Uiso 1 1 d . . .
H8B H 0.946(9) 0.312(10) 0.465(7) 0.205 Uiso 1 1 d . . .
P1 P 0.99600(11) 0.35175(14) 0.26307(10) 0.0469(6) Uani 1 1 d . . .
N1 N 0.9186(4) 0.4749(5) 0.2886(3) 0.051(2) Uani 1 1 d . . .
C11 C 0.9638(4) 0.4471(5) 0.2555(4) 0.048(2) Uani 1 1 d . . .
C12 C 0.9884(5) 0.4896(6) 0.2162(4) 0.064(3) Uani 1 1 d . . .
H12 H 1.021(4) 0.467(5) 0.193(3) 0.077 Uiso 1 1 d . . .
C13 C 0.9668(6) 0.5633(6) 0.2093(4) 0.066(3) Uani 1 1 d . . .
H13 H 0.986(4) 0.589(5) 0.182(4) 0.080 Uiso 1 1 d . . .
C14 C 0.9201(6) 0.5899(6) 0.2411(5) 0.066(3) Uani 1 1 d . . .
H14 H 0.904(4) 0.645(5) 0.239(3) 0.079 Uiso 1 1 d . . .
C15 C 0.8981(5) 0.5445(7) 0.2790(4) 0.057(3) Uani 1 1 d . . .
H15 H 0.860(4) 0.556(5) 0.298(3) 0.069 Uiso 1 1 d . . .
N2 N 0.8735(3) 0.3189(4) 0.3008(3) 0.053(2) Uani 1 1 d . . .
C21 C 0.9249(4) 0.2928(5) 0.2753(4) 0.046(2) Uani 1 1 d . . .
C22 C 0.9253(5) 0.2203(6) 0.2561(4) 0.060(3) Uani 1 1 d . . .
H22 H 0.961(4) 0.206(5) 0.241(4) 0.072 Uiso 1 1 d . . .
C23 C 0.8713(6) 0.1741(6) 0.2585(5) 0.072(3) Uani 1 1 d . . .
H23 H 0.875(5) 0.128(5) 0.242(4) 0.087 Uiso 1 1 d . . .
C24 C 0.8175(6) 0.2054(7) 0.2796(5) 0.073(3) Uani 1 1 d . . .
H24 H 0.775(5) 0.176(5) 0.282(3) 0.088 Uiso 1 1 d . . .
C25 C 0.8201(5) 0.2759(7) 0.3009(5) 0.067(3) Uani 1 1 d . . .
H25 H 0.785(5) 0.294(5) 0.321(4) 0.080 Uiso 1 1 d . . .
C31 C 1.0364(4) 0.3541(6) 0.3248(4) 0.053(3) Uani 1 1 d . . .
C32 C 1.0394(6) 0.2889(7) 0.3542(5) 0.075(3) Uani 1 1 d . . .
H32 H 1.022(5) 0.236(6) 0.349(4) 0.090 Uiso 1 1 d . . .
C33 C 1.0811(8) 0.2866(9) 0.3971(5) 0.103(5) Uani 1 1 d . . .
H33 H 1.079(6) 0.245(7) 0.417(5) 0.124 Uiso 1 1 d . . .
C34 C 1.1160(8) 0.3493(12) 0.4112(6) 0.116(5) Uani 1 1 d . . .
H34 H 1.148(6) 0.350(7) 0.442(5) 0.139 Uiso 1 1 d . . .
C35 C 1.1136(7) 0.4129(10) 0.3817(6) 0.104(5) Uani 1 1 d . . .
H35 H 1.133(6) 0.456(7) 0.380(5) 0.125 Uiso 1 1 d . . .
C36 C 1.0735(5) 0.4153(7) 0.3390(5) 0.075(3) Uani 1 1 d . . .
H36 H 1.066(5) 0.460(6) 0.319(4) 0.090 Uiso 1 1 d . . .
Pt1 Pt 1.055891(17) 0.31935(2) 0.192786(14) 0.04905(13) Uani 1 1 d . . .
C41 C 0.9791(4) 0.2795(6) 0.1500(4) 0.052(2) Uani 1 1 d . . .
C42 C 0.9746(5) 0.2042(7) 0.1365(4) 0.063(3) Uani 1 1 d . . .
F42 F 1.0195(3) 0.1546(3) 0.1542(2) 0.0839(19) Uani 1 1 d . . .
C43 C 0.9265(5) 0.1727(7) 0.1060(4) 0.075(3) Uani 1 1 d . . .
F43 F 0.9260(3) 0.0989(4) 0.0947(3) 0.099(2) Uani 1 1 d . . .
C44 C 0.8798(5) 0.2187(8) 0.0880(4) 0.072(3) Uani 1 1 d . . .
F44 F 0.8317(3) 0.1903(4) 0.0587(3) 0.114(2) Uani 1 1 d . . .
C45 C 0.8807(5) 0.2926(8) 0.0996(4) 0.073(3) Uani 1 1 d . . .
F45 F 0.8350(3) 0.3387(4) 0.0809(3) 0.109(2) Uani 1 1 d . . .
C46 C 0.9304(5) 0.3217(7) 0.1302(4) 0.066(3) Uani 1 1 d . . .
F46 F 0.9283(3) 0.3962(4) 0.1386(3) 0.096(2) Uani 1 1 d . . .
C51 C 1.1389(4) 0.3594(5) 0.2272(4) 0.051(3) Uani 1 1 d . . .
C52 C 1.1732(4) 0.3222(6) 0.2635(4) 0.057(3) Uani 1 1 d . . .
F52 F 1.1537(3) 0.2538(3) 0.2801(2) 0.0769(17) Uani 1 1 d . . .
C53 C 1.2290(5) 0.3508(7) 0.2858(4) 0.068(3) Uani 1 1 d . . .
F53 F 1.2599(3) 0.3086(4) 0.3224(3) 0.100(2) Uani 1 1 d . . .
C54 C 1.2527(5) 0.4172(8) 0.2714(5) 0.075(3) Uani 1 1 d . . .
F54 F 1.3073(3) 0.4431(4) 0.2939(3) 0.105(2) Uani 1 1 d . . .
C55 C 1.2213(5) 0.4574(6) 0.2341(5) 0.070(3) Uani 1 1 d . . .
F55 F 1.2437(3) 0.5245(4) 0.2199(3) 0.104(2) Uani 1 1 d . . .
C56 C 1.1670(5) 0.4277(6) 0.2128(4) 0.060(3) Uani 1 1 d . . .
F56 F 1.1378(3) 0.4710(3) 0.1765(2) 0.0856(19) Uani 1 1 d . . .
C61 C 1.1112(5) 0.2941(6) 0.1295(4) 0.062(3) Uani 1 1 d . . .
C62 C 1.1576(5) 0.2377(7) 0.1287(5) 0.069(3) Uani 1 1 d . . .
F62 F 1.1673(3) 0.1978(3) 0.1725(3) 0.090(2) Uani 1 1 d . . .
C63 C 1.1925(7) 0.2195(9) 0.0860(8) 0.108(6) Uani 1 1 d . . .
F63 F 1.2378(4) 0.1655(5) 0.0903(4) 0.150(4) Uani 1 1 d . . .
C64 C 1.1863(9) 0.2569(13) 0.0421(7) 0.131(9) Uani 1 1 d . . .
F64 F 1.2209(4) 0.2421(6) 0.0003(4) 0.190(5) Uani 1 1 d . . .
C65 C 1.1411(8) 0.3132(12) 0.0396(5) 0.111(6) Uani 1 1 d . . .
F65 F 1.1329(4) 0.3534(6) -0.0036(3) 0.166(4) Uani 1 1 d . . .
C66 C 1.1060(6) 0.3306(8) 0.0829(5) 0.085(4) Uani 1 1 d . . .
F66 F 1.0625(4) 0.3875(5) 0.0786(3) 0.114(2) Uani 1 1 d . . .
O70 O 0.9519(5) 0.1416(6) 0.3928(3) 0.218(8) Uani 1 1 d G . .
C70 C 0.9362(5) 0.1119(5) 0.4309(3) 0.145(7) Uani 1 1 d G . .
C71 C 0.8746(6) 0.0841(8) 0.4356(3) 0.257(13) Uani 1 1 d G . .
D71A D 0.8540 0.0842 0.4025 0.386 Uiso 1 1 d G . .
D71B D 0.8505 0.1149 0.4591 0.386 Uiso 1 1 d G . .
D71C D 0.8763 0.0336 0.4486 0.386 Uiso 1 1 d G . .
C72 C 0.9703(6) 0.0980(6) 0.4690(4) 0.51(4) Uani 1 1 d G . .
D72A D 0.9520 0.0567 0.4878 0.762 Uiso 1 1 d G . .
D72B D 0.9723 0.1414 0.4908 0.762 Uiso 1 1 d G . .
D72C D 1.0129 0.0849 0.4578 0.762 Uiso 1 1 d G . .
O80 O 0.7887(4) 0.0611(5) 0.1479(3) 0.189(6) Uani 1 1 d G . .
C80 C 0.7385(5) 0.0674(5) 0.1239(3) 0.31(2) Uani 1 1 d G . .
C81 C 0.7230(6) 0.0227(5) 0.0831(3) 0.278(17) Uani 1 1 d G . .
D81A D 0.6771 0.0160 0.0818 0.417 Uiso 1 1 d G . .
D81B D 0.7435 -0.0253 0.0870 0.417 Uiso 1 1 d G . .
D81C D 0.7374 0.0459 0.0517 0.417 Uiso 1 1 d G . .
C82 C 0.7036(6) 0.1307(7) 0.1362(4) 0.268(15) Uani 1 1 d G . .
D82A D 0.6599 0.1244 0.1250 0.403 Uiso 1 1 d G . .
D82B D 0.7222 0.1735 0.1193 0.403 Uiso 1 1 d G . .
D82C D 0.7045 0.1382 0.1728 0.403 Uiso 1 1 d G . .

loop_
_atom_site_aniso_label
_atom_site_aniso_U_11
_atom_site_aniso_U_22
_atom_site_aniso_U_33
_atom_site_aniso_U_23
_atom_site_aniso_U_13
_atom_site_aniso_U_12
Rh1 0.0642(6) 0.0555(5) 0.0603(5) -0.0040(4) 0.0138(4) -0.0105(4)
C1 0.166(19) 0.138(19) 0.083(12) 0.021(12) 0.044(13) 0.034(16)
C2 0.110(14) 0.098(11) 0.070(11) 0.010(9) 0.041(10) -0.032(10)
C3 0.18(2) 0.21(2) 0.061(12) -0.059(15) 0.020(14) -0.118(19)
C4 0.177(17) 0.075(10) 0.084(12) -0.004(8) 0.045(13) -0.023(12)
C5 0.18(2) 0.093(15) 0.121(15) -0.006(12) 0.064(15) 0.020(12)
C6 0.162(17) 0.094(14) 0.145(17) -0.006(11) 0.099(14) -0.013(11)
C7 0.15(2) 0.39(5) 0.14(3) -0.11(3) -0.016(19) -0.07(3)
C8 0.18(3) 0.27(3) 0.065(12) 0.01(2) -0.012(15) 0.05(2)
P1 0.0419(15) 0.0472(15) 0.0517(17) 0.0059(12) -0.0003(12) -0.0027(12)
N1 0.048(5) 0.051(5) 0.055(5) -0.002(4) 0.001(4) -0.003(4)
C11 0.045(6) 0.049(6) 0.051(6) -0.001(5) -0.007(5) -0.002(5)
C12 0.074(8) 0.060(8) 0.058(7) 0.015(6) 0.006(6) 0.004(6)
C13 0.076(8) 0.050(8) 0.073(9) 0.013(6) 0.010(6) -0.009(6)
C14 0.075(8) 0.045(7) 0.077(8) -0.007(7) -0.005(7) 0.004(6)
C15 0.045(7) 0.064(8) 0.063(8) -0.010(6) -0.007(5) -0.005(6)
N2 0.034(4) 0.057(5) 0.067(6) 0.006(5) 0.003(4) -0.001(4)
C21 0.046(6) 0.041(6) 0.052(6) 0.009(5) -0.007(5) 0.002(4)
C22 0.055(8) 0.054(7) 0.071(8) 0.008(6) 0.005(6) 0.001(6)
C23 0.070(8) 0.055(7) 0.092(9) -0.015(7) 0.006(7) -0.005(7)
C24 0.059(8) 0.058(8) 0.103(9) 0.002(7) -0.009(7) -0.021(6)
C25 0.039(6) 0.071(8) 0.091(9) -0.005(7) 0.017(6) -0.013(6)
C31 0.044(6) 0.056(6) 0.058(7) -0.003(6) -0.001(5) 0.003(5)
C32 0.091(10) 0.070(8) 0.065(8) 0.018(7) -0.007(7) 0.012(7)
C33 0.125(12) 0.109(13) 0.076(11) 0.004(9) -0.033(9) 0.030(11)
C34 0.100(12) 0.155(17) 0.092(13) -0.002(12) -0.026(9) -0.001(12)
C35 0.078(10) 0.145(16) 0.089(11) -0.009(12) -0.024(9) -0.026(10)
C36 0.061(8) 0.090(10) 0.074(9) 0.005(7) -0.010(6) -0.007(7)
Pt1 0.0414(2) 0.0535(2) 0.0523(2) 0.0016(2) -0.0004(2) -0.0002(2)
C41 0.043(6) 0.061(7) 0.051(6) 0.004(6) 0.009(5) 0.003(5)
C42 0.053(7) 0.081(9) 0.054(7) 0.007(6) -0.008(6) 0.006(6)
F42 0.082(4) 0.064(4) 0.106(5) -0.004(4) -0.036(4) 0.004(3)
C43 0.064(8) 0.083(9) 0.077(8) -0.008(7) -0.017(6) -0.012(7)
F43 0.108(5) 0.079(5) 0.112(6) -0.015(4) -0.033(4) -0.020(4)
C44 0.055(8) 0.105(10) 0.055(8) -0.012(7) -0.015(6) -0.006(7)
F44 0.080(5) 0.159(7) 0.102(5) -0.037(5) -0.038(4) -0.008(5)
C45 0.062(8) 0.105(11) 0.053(7) -0.010(7) -0.015(6) 0.029(7)
F45 0.088(5) 0.141(7) 0.099(5) -0.013(5) -0.034(4) 0.045(5)
C46 0.063(8) 0.078(8) 0.058(7) 0.001(7) -0.005(6) 0.012(7)
F46 0.096(5) 0.076(5) 0.115(6) -0.012(4) -0.035(4) 0.030(4)
C51 0.044(6) 0.054(7) 0.055(7) 0.006(5) 0.003(5) -0.002(5)
C52 0.045(6) 0.054(7) 0.072(7) 0.017(6) -0.004(5) -0.010(5)
F52 0.062(4) 0.073(4) 0.095(5) 0.020(4) -0.015(3) -0.005(3)
C53 0.043(7) 0.095(10) 0.066(8) -0.002(7) -0.009(6) 0.005(7)
F53 0.061(4) 0.128(6) 0.111(6) 0.011(5) -0.029(4) -0.011(4)
C54 0.051(8) 0.091(10) 0.082(9) -0.016(8) 0.013(7) -0.026(7)
F54 0.060(4) 0.130(6) 0.126(6) -0.026(5) -0.013(4) -0.028(4)
C55 0.059(8) 0.056(8) 0.094(9) -0.001(7) 0.011(7) -0.015(6)
F55 0.081(5) 0.076(5) 0.154(6) 0.006(4) 0.013(4) -0.041(4)
C56 0.044(7) 0.062(8) 0.074(8) 0.008(6) 0.007(6) 0.005(6)
F56 0.077(4) 0.076(4) 0.104(5) 0.030(4) -0.001(4) -0.011(3)
C61 0.043(6) 0.082(8) 0.060(8) -0.005(6) -0.005(6) -0.022(6)
C62 0.041(7) 0.081(9) 0.084(9) -0.017(7) 0.011(7) -0.004(6)
F62 0.064(4) 0.071(5) 0.135(6) -0.003(4) 0.015(4) 0.010(3)
C63 0.061(9) 0.101(12) 0.162(16) -0.071(12) 0.055(12) -0.022(8)
F63 0.089(6) 0.122(7) 0.240(10) -0.077(7) 0.060(6) -0.002(5)
C64 0.096(13) 0.20(2) 0.101(15) -0.065(15) 0.061(13) -0.053(14)
F64 0.159(8) 0.264(12) 0.147(8) -0.114(8) 0.095(7) -0.092(8)
C65 0.093(11) 0.186(18) 0.052(9) -0.026(12) 0.022(9) -0.062(11)
F65 0.164(8) 0.267(12) 0.067(6) 0.009(7) 0.020(5) -0.048(8)
C66 0.068(9) 0.109(11) 0.077(10) -0.008(9) 0.010(8) -0.011(8)
F66 0.120(6) 0.142(7) 0.079(5) 0.035(5) -0.006(5) 0.002(6)
O70 0.32(2) 0.167(12) 0.164(12) -0.025(10) 0.112(13) -0.042(12)
C70 0.119(15) 0.183(19) 0.134(17) 0.002(15) -0.011(14) -0.015(14)
C71 0.19(2) 0.31(3) 0.27(3) 0.08(2) -0.01(2) 0.05(2)
C72 0.34(4) 0.75(8) 0.43(5) 0.32(5) -0.29(4) -0.32(5)
O80 0.225(15) 0.135(10) 0.208(13) -0.023(10) 0.076(12) -0.017(9)
C80 0.068(13) 0.47(5) 0.40(4) 0.34(4) 0.010(19) 0.02(2)
C81 0.57(5) 0.124(17) 0.140(18) 0.000(14) -0.15(2) -0.01(2)
C82 0.23(3) 0.23(3) 0.34(4) -0.01(2) 0.09(3) 0.12(2)

loop_
_atom_type_symbol
_atom_type_description
_atom_type_scat_dispersion_real
_atom_type_scat_dispersion_imag
_atom_type_scat_source
C C 0.0033 0.0016 'International Tables Vol C Tables 4.2.6.8 and 6.1.1.4'
H H 0.0000 0.0000 'International Tables Vol C Tables 4.2.6.8 and 6.1.1.4'
N N 0.0061 0.0033 'International Tables Vol C Tables 4.2.6.8 and 6.1.1.4'
F F 0.0171 0.0103 'International Tables Vol C Tables 4.2.6.8 and 6.1.1.4'
P P 0.1023 0.0942 'International Tables Vol C Tables 4.2.6.8 and 6.1.1.4'
Rh Rh -1.1178 0.9187 'International Tables Vol C Tables 4.2.6.8 and 6.1.1.4'
Pt Pt -1.7033 8.3905 'International Tables Vol C Tables 4.2.6.8 and 6.1.1.4'
O O 0.0106 0.0060 'International Tables Vol C Tables 4.2.6.8 and 6.1.1.4'
D D 0.0000 0.0000 'International Tables Vol C Tables 4.2.6.8 and 6.1.1.4'

loop_
_geom_angle_atom_site_label_1
_geom_angle_atom_site_label_2
_geom_angle_atom_site_label_3
_geom_angle
_geom_angle_site_symmetry_1
_geom_angle_site_symmetry_3
_geom_angle_publ_flag
C3 Rh1 N1 90.5(6) . . ?
C3 Rh1 N2 160.7(9) . . ?
N1 Rh1 N2 88.4(3) . . ?
C3 Rh1 C1 82.9(10) . . ?
N1 Rh1 C1 159.0(7) . . ?
N2 Rh1 C1 91.3(6) . . ?
C3 Rh1 C4 35.2(8) . . ?
N1 Rh1 C4 94.7(5) . . ?
N2 Rh1 C4 164.0(7) . . ?
C1 Rh1 C4 91.3(7) . . ?
C3 Rh1 C2 92.6(6) . . ?
N1 Rh1 C2 163.9(6) . . ?
N2 Rh1 C2 93.8(4) . . ?
C1 Rh1 C2 37.0(7) . . ?
C4 Rh1 C2 79.0(6) . . ?
H1 C1 C2 130(10) . . ?
H1 C1 C8 102(10) . . ?
C2 C1 C8 121.6(17) . . ?
H1 C1 Rh1 116(10) . . ?
C2 C1 Rh1 71.9(10) . . ?
C8 C1 Rh1 110.7(17) . . ?
H2 C2 C1 126(10) . . ?
H2 C2 C6 107(10) . . ?
C1 C2 C6 126.2(17) . . ?
H2 C2 Rh1 93(10) . . ?
C1 C2 Rh1 71.1(10) . . ?
C6 C2 Rh1 114.3(10) . . ?
H3 C3 C4 122(10) . . ?
H3 C3 C7 113(10) . . ?
C4 C3 C7 125(2) . . ?
H3 C3 Rh1 92(10) . . ?
C4 C3 Rh1 73.9(11) . . ?
C7 C3 Rh1 106.7(18) . . ?
H4 C4 C3 118(8) . . ?
H4 C4 C5 109(8) . . ?
C3 C4 C5 126(2) . . ?
H4 C4 Rh1 112(7) . . ?
C3 C4 Rh1 70.9(11) . . ?
C5 C4 Rh1 114.5(11) . . ?
H5B C5 H5A 132(10) . . ?
H5B C5 C6 128(10) . . ?
H5A C5 C6 74(10) . . ?
H5B C5 C4 102(10) . . ?
H5A C5 C4 102(10) . . ?
C6 C5 C4 115.1(14) . . ?
H5B C5 H6A 86(10) . . ?
H5A C5 H6A 119(10) . . ?
C6 C5 H6A 47(5) . . ?
C4 C5 H6A 113(5) . . ?
C5 H5A C6 68(10) . . ?
H6B C6 H6A 120(10) . . ?
H6B C6 C5 135(10) . . ?
H6A C6 C5 71(8) . . ?
H6B C6 C2 102(9) . . ?
H6A C6 C2 112(7) . . ?
C5 C6 C2 114.4(13) . . ?
H6B C6 H5A 106(10) . . ?
H6A C6 H5A 107(10) . . ?
C5 C6 H5A 38(6) . . ?
C2 C6 H5A 109(6) . . ?
C6 H6A C5 62(6) . . ?
H7B C7 H7A 70(10) . . ?
H7B C7 C8 122(10) . . ?
H7A C7 C8 135(10) . . ?
H7B C7 C3 101(10) . . ?
H7A C7 C3 96(10) . . ?
C8 C7 C3 120(2) . . ?
C7 H7A H7B 42(10) . . ?
C7 H7B H7A 67(10) . . ?
H8B C8 H8A 109(10) . . ?
H8B C8 C7 140(10) . . ?
H8A C8 C7 95(8) . . ?
H8B C8 C1 85(10) . . ?
H8A C8 C1 113(7) . . ?
C7 C8 C1 114(2) . . ?
C31 P1 C11 104.1(4) . . ?
C31 P1 C21 103.5(4) . . ?
C11 P1 C21 104.7(4) . . ?
C31 P1 Pt1 117.4(3) . . ?
C11 P1 Pt1 110.3(3) . . ?
C21 P1 Pt1 115.5(3) . . ?
C15 N1 C11 116.1(9) . . ?
C15 N1 Rh1 122.3(7) . . ?
C11 N1 Rh1 121.7(7) . . ?
N1 C11 C12 121.6(9) . . ?
N1 C11 P1 121.2(7) . . ?
C12 C11 P1 117.1(8) . . ?
H12 C12 C11 119(6) . . ?
H12 C12 C13 122(6) . . ?
C11 C12 C13 119.7(11) . . ?
H13 C13 C14 126(6) . . ?
H13 C13 C12 115(6) . . ?
C14 C13 C12 118.6(11) . . ?
H14 C14 C15 119(5) . . ?
H14 C14 C13 122(5) . . ?
C15 C14 C13 118.3(11) . . ?
H15 C15 N1 112(5) . . ?
H15 C15 C14 121(6) . . ?
N1 C15 C14 125.6(11) . . ?
C21 N2 C25 117.4(9) . . ?
C21 N2 Rh1 119.4(6) . . ?
C25 N2 Rh1 121.8(7) . . ?
N2 C21 C22 120.4(9) . . ?
N2 C21 P1 121.8(7) . . ?
C22 C21 P1 117.8(8) . . ?
H22 C22 C21 116(7) . . ?
H22 C22 C23 122(7) . . ?
C21 C22 C23 122.1(10) . . ?
H23 C23 C24 128(6) . . ?
H23 C23 C22 116(6) . . ?
C24 C23 C22 115.8(11) . . ?
H24 C24 C23 121(5) . . ?
H24 C24 C25 118(5) . . ?
C23 C24 C25 120.2(11) . . ?
H25 C25 N2 116(6) . . ?
H25 C25 C24 120(6) . . ?
N2 C25 C24 123.4(10) . . ?
C36 C31 C32 119.1(10) . . ?
C36 C31 P1 120.8(8) . . ?
C32 C31 P1 119.2(8) . . ?
H32 C32 C31 133(6) . . ?
H32 C32 C33 107(6) . . ?
C31 C32 C33 119.0(12) . . ?
H33 C33 C34 123(9) . . ?
H33 C33 C32 116(9) . . ?
C34 C33 C32 120.5(14) . . ?
H34 C34 C35 116(8) . . ?
H34 C34 C33 123(8) . . ?
C35 C34 C33 120.2(15) . . ?
H35 C35 C34 138(10) . . ?
H35 C35 C36 103(10) . . ?
C34 C35 C36 119.6(14) . . ?
H36 C36 C35 124(6) . . ?
H36 C36 C31 114(6) . . ?
C35 C36 C31 121.5(13) . . ?
C61 Pt1 C41 85.8(4) . . ?
C61 Pt1 C51 87.3(4) . . ?
C41 Pt1 C51 173.0(4) . . ?
C61 Pt1 P1 177.9(3) . . ?
C41 Pt1 P1 95.5(3) . . ?
C51 Pt1 P1 91.3(3) . . ?
C46 C41 C42 112.8(10) . . ?
C46 C41 Pt1 125.9(8) . . ?
C42 C41 Pt1 121.2(7) . . ?
F42 C42 C41 119.7(9) . . ?
F42 C42 C43 114.8(10) . . ?
C41 C42 C43 125.4(11) . . ?
F43 C43 C44 120.7(10) . . ?
F43 C43 C42 121.5(11) . . ?
C44 C43 C42 117.8(12) . . ?
C45 C44 C43 120.2(11) . . ?
C45 C44 F44 120.0(12) . . ?
C43 C44 F44 119.7(12) . . ?
F45 C45 C44 120.3(11) . . ?
F45 C45 C46 119.9(12) . . ?
C44 C45 C46 119.8(11) . . ?
F46 C46 C41 120.5(10) . . ?
F46 C46 C45 115.7(10) . . ?
C41 C46 C45 123.9(12) . . ?
C52 C51 C56 113.1(9) . . ?
C52 C51 Pt1 124.8(7) . . ?
C56 C51 Pt1 122.1(8) . . ?
F52 C52 C51 120.3(9) . . ?
F52 C52 C53 116.5(9) . . ?
C51 C52 C53 123.2(10) . . ?
C54 C53 F53 120.5(11) . . ?
C54 C53 C52 121.0(11) . . ?
F53 C53 C52 118.5(11) . . ?
C53 C54 F54 119.3(12) . . ?
C53 C54 C55 119.1(11) . . ?
F54 C54 C55 121.6(12) . . ?
F55 C55 C56 121.6(12) . . ?
F55 C55 C54 119.8(11) . . ?
C56 C55 C54 118.6(11) . . ?
F56 C56 C55 115.5(10) . . ?
F56 C56 C51 119.5(9) . . ?
C55 C56 C51 125.0(10) . . ?
C66 C61 C62 112.4(11) . . ?
C66 C61 Pt1 123.7(9) . . ?
C62 C61 Pt1 123.9(9) . . ?
F62 C62 C63 118.6(14) . . ?
F62 C62 C61 117.9(10) . . ?
C63 C62 C61 123.5(14) . . ?
C64 C63 F63 119.8(17) . . ?
C64 C63 C62 121.9(17) . . ?
F63 C63 C62 118.1(19) . . ?
C63 C64 F64 123(2) . . ?
C63 C64 C65 118.2(16) . . ?
F64 C64 C65 118(2) . . ?
F65 C65 C64 121.1(16) . . ?
F65 C65 C66 119.7(19) . . ?
C64 C65 C66 119.2(17) . . ?
F66 C66 C65 116.9(15) . . ?
F66 C66 C61 118.4(11) . . ?
C65 C66 C61 124.7(15) . . ?
O70 C70 C72 127.3 . . ?
O70 C70 C71 119.9 . . ?
C72 C70 C71 112.7 . . ?
O80 C80 C81 123.1 . . ?
O80 C80 C82 113.9 . . ?
C81 C80 C82 122.3 . . ?

loop_
_geom_bond_atom_site_label_1
_geom_bond_atom_site_label_2
_geom_bond_distance
_geom_bond_site_symmetry_2
_geom_bond_publ_flag
Rh1 C3 2.103(16) . ?
Rh1 N1 2.108(8) . ?
Rh1 N2 2.121(8) . ?
Rh1 C1 2.133(19) . ?
Rh1 C4 2.138(15) . ?
Rh1 C2 2.143(13) . ?
C1 H1 0.65(17) . ?
C1 C2 1.36(3) . ?
C1 C8 1.53(4) . ?
C2 H2 0.76(12) . ?
C2 C6 1.49(2) . ?
C3 H3 0.70(17) . ?
C3 C4 1.28(3) . ?
C3 C7 1.54(5) . ?
C4 H4 1.03(13) . ?
C4 C5 1.49(2) . ?
C5 H5B 0.80(15) . ?
C5 H5A 0.98(15) . ?
C5 C6 1.47(2) . ?
C5 H6A 1.57(15) . ?
H5A C6 1.52(18) . ?
C6 H6B 0.95(14) . ?
C6 H6A 1.22(13) . ?
C7 H7B 0.7(3) . ?
C7 H7A 1.0(2) . ?
C7 C8 1.38(4) . ?
H7A H7B 1.0(4) . ?
C8 H8B 1.11(16) . ?
C8 H8A 1.33(16) . ?
P1 C31 1.809(10) . ?
P1 C11 1.834(9) . ?
P1 C21 1.839(9) . ?
P1 Pt1 2.281(3) . ?
N1 C15 1.333(12) . ?
N1 C11 1.367(11) . ?
C11 C12 1.369(12) . ?
C12 H12 0.99(9) . ?
C12 C13 1.397(14) . ?
C13 H13 0.92(9) . ?
C13 C14 1.359(14) . ?
C14 H14 1.04(9) . ?
C14 C15 1.353(14) . ?
C15 H15 0.96(9) . ?
N2 C21 1.340(10) . ?
N2 C25 1.347(11) . ?
C21 C22 1.382(13) . ?
C22 H22 0.86(9) . ?
C22 C23 1.392(14) . ?
C23 H23 0.93(9) . ?
C23 C24 1.365(15) . ?
C24 H24 1.03(9) . ?
C24 C25 1.373(14) . ?
C25 H25 0.94(9) . ?
C31 C36 1.386(14) . ?
C31 C32 1.389(13) . ?
C32 H32 1.02(10) . ?
C32 C33 1.411(17) . ?
C33 H33 0.90(12) . ?
C33 C34 1.38(2) . ?
C34 H34 1.04(12) . ?
C34 C35 1.37(2) . ?
C35 H35 0.86(12) . ?
C35 C36 1.385(17) . ?
C36 H36 0.97(10) . ?
Pt1 C61 2.053(11) . ?
Pt1 C41 2.069(10) . ?
Pt1 C51 2.069(9) . ?
C41 C46 1.361(13) . ?
C41 C42 1.387(13) . ?
C42 F42 1.363(11) . ?
C42 C43 1.394(14) . ?
C43 F43 1.346(12) . ?
C43 C44 1.352(14) . ?
C44 C45 1.349(14) . ?
C44 F44 1.353(11) . ?
C45 F45 1.346(11) . ?
C45 C46 1.401(14) . ?
C46 F46 1.345(12) . ?
C51 C52 1.354(12) . ?
C51 C56 1.399(13) . ?
C52 F52 1.354(10) . ?
C52 C53 1.391(13) . ?
C53 C54 1.333(15) . ?
C53 F53 1.370(12) . ?
C54 F54 1.357(12) . ?
C54 C55 1.369(15) . ?
C55 F55 1.334(11) . ?
C55 C56 1.363(13) . ?
C56 F56 1.358(11) . ?
C61 C66 1.378(15) . ?
C61 C62 1.391(14) . ?
C62 F62 1.355(12) . ?
C62 C63 1.363(16) . ?
C63 C64 1.33(2) . ?
C63 F63 1.351(17) . ?
C64 F64 1.326(16) . ?
C64 C65 1.37(2) . ?
C65 F65 1.340(17) . ?
C65 C66 1.376(17) . ?
C66 F66 1.360(13) . ?
O70 C70 1.1669 . ?
C70 C72 1.2405 . ?
C70 C71 1.3779 . ?
O80 C80 1.2204 . ?
C80 C81 1.3633 . ?
C80 C82 1.3758 . ?
